data_1506091
loop_
_publ_author_name
'Gao, Yongnian'
'Lam, Yulin'

_publ_section_title
;
 [3+2] cycloaddition reactions in the solid-phase synthesis of
 1,2,3-triazoles.
;
_journal_issue 15
_journal_name_full 'Organic letters'
_journal_page_first 3283
_journal_page_last 3285
_journal_paper_doi 10.1021/ol0611494
_journal_volume 8
_journal_year 2006
_chemical_formula_sum 'C8 H7 N3 O2.5 S'
_chemical_formula_weight 217.23
_chemical_name_systematic
; 
 5-Thiophen-2-yl-2H-[1,2,3]triazole-4-carboxylic acid methyl ester  
;
_space_group_IT_number 167
_symmetry_cell_setting rhombohedral
_symmetry_space_group_name_Hall '-R 3 2"c'
_symmetry_space_group_name_H-M 'R -3 c :H'
_atom_sites_solution_hydrogens geom
_atom_sites_solution_primary direct
_atom_sites_solution_secondary difmap
_audit_creation_method SHELXL-97
_cell_angle_alpha 90.00
_cell_angle_beta 90.00
_cell_angle_gamma 120.00
_cell_formula_units_Z 36
_cell_length_a 16.4842(6)
_cell_length_b 16.4842(6)
_cell_length_c 40.118(3)
_cell_measurement_reflns_used 924
_cell_measurement_temperature 223(2)
_cell_measurement_theta_max 20.08
_cell_measurement_theta_min 2.90
_cell_volume 9440.7(9)
_computing_cell_refinement 'Bruker SMART'
_computing_data_collection 'Bruker SMART'
_computing_data_reduction 'Bruker SAINT'
_computing_molecular_graphics 'Bruker SHELXTL'
_computing_publication_material 'Bruker SHELXTL'
_computing_structure_refinement 'SHELXL-97 (Sheldrick, 1997)'
_computing_structure_solution 'SHELXS-97 (Sheldrick, 1990)'
_diffrn_ambient_temperature 223(2)
_diffrn_measured_fraction_theta_full 0.999
_diffrn_measured_fraction_theta_max 0.999
_diffrn_measurement_device_type 'CCD area detector'
_diffrn_measurement_method 'phi and omega scans'
_diffrn_radiation_monochromator graphite
_diffrn_radiation_source 'fine-focus sealed tube'
_diffrn_radiation_type MoK\a
_diffrn_radiation_wavelength 0.71073
_diffrn_reflns_av_R_equivalents 0.0751
_diffrn_reflns_av_sigmaI/netI 0.0470
_diffrn_reflns_limit_h_max 19
_diffrn_reflns_limit_h_min -19
_diffrn_reflns_limit_k_max 19
_diffrn_reflns_limit_k_min -19
_diffrn_reflns_limit_l_max 47
_diffrn_reflns_limit_l_min -28
_diffrn_reflns_number 16827
_diffrn_reflns_theta_full 25.00
_diffrn_reflns_theta_max 25.00
_diffrn_reflns_theta_min 1.75
_exptl_absorpt_coefficient_mu 0.293
_exptl_absorpt_correction_T_max 0.9557
_exptl_absorpt_correction_T_min 0.8625
_exptl_absorpt_correction_type sadabs(Sheldrick,2001)
_exptl_crystal_colour COLORLESS
_exptl_crystal_density_diffrn 1.375
_exptl_crystal_density_meas 0
_exptl_crystal_density_method 'not measured'
_exptl_crystal_description BLOCK
_exptl_crystal_F_000 4032
_exptl_crystal_size_max 0.52
_exptl_crystal_size_mid 0.26
_exptl_crystal_size_min 0.16
_refine_diff_density_max 0.660
_refine_diff_density_min -0.338
_refine_diff_density_rms 0.083
_refine_ls_extinction_method none
_refine_ls_goodness_of_fit_ref 1.002
_refine_ls_hydrogen_treatment mixed
_refine_ls_matrix_type full
_refine_ls_number_parameters 143
_refine_ls_number_reflns 1856
_refine_ls_number_restraints 0
_refine_ls_restrained_S_all 1.002
_refine_ls_R_factor_all 0.0864
_refine_ls_R_factor_gt 0.0551
_refine_ls_shift/su_max 0.000
_refine_ls_shift/su_mean 0.000
_refine_ls_structure_factor_coef Fsqd
_refine_ls_weighting_details 'calc w=1/[\s^2^(Fo^2^)+(0.0949P)^2^+0.0000P] where P=(Fo^2^+2Fc^2^)/3'
_refine_ls_weighting_scheme calc
_refine_ls_wR_factor_gt 0.1487
_refine_ls_wR_factor_ref 0.1612
_reflns_number_gt 1199
_reflns_number_total 1856
_reflns_threshold_expression >2sigma(I)
_cod_data_source_file ol0611494si20060511_031509.cif
_cod_data_source_block 5-Thiophen-2-yl-2H-[1,2,3]triazole-4-carboxylic_acid_methyl_ester
_cod_depositor_comments
;
The following automatic conversions were performed:

'_symmetry_cell_setting' value 'Rhombohedral' changed to
'rhombohedral' according to
/home/saulius/struct/CIF-dictionaries/cif_core.dic dictionary named
'cif_core.dic' version 2.4.1 from 2010-06-29.

Automatic conversion script
Id: cif_fix_values 1715 2011-07-08 13:25:40Z adriana 
;
_cod_original_sg_symbol_H-M R-3c
_cod_original_formula_sum 'C8 H7 N3 O2.50 S'
_cod_database_code 1506091

loop_
_symmetry_equiv_pos_as_xyz
'x, y, z'
'-y, x-y, z'
'-x+y, -x, z'
'y, x, -z+1/2'
'x-y, -y, -z+1/2'
'-x, -x+y, -z+1/2'
'x+2/3, y+1/3, z+1/3'
'-y+2/3, x-y+1/3, z+1/3'
'-x+y+2/3, -x+1/3, z+1/3'
'y+2/3, x+1/3, -z+5/6'
'x-y+2/3, -y+1/3, -z+5/6'
'-x+2/3, -x+y+1/3, -z+5/6'
'x+1/3, y+2/3, z+2/3'
'-y+1/3, x-y+2/3, z+2/3'
'-x+y+1/3, -x+2/3, z+2/3'
'y+1/3, x+2/3, -z+7/6'
'x-y+1/3, -y+2/3, -z+7/6'
'-x+1/3, -x+y+2/3, -z+7/6'
'-x, -y, -z'
'y, -x+y, -z'
'x-y, x, -z'
'-y, -x, z-1/2'
'-x+y, y, z-1/2'
'x, x-y, z-1/2'
'-x+2/3, -y+1/3, -z+1/3'
'y+2/3, -x+y+1/3, -z+1/3'
'x-y+2/3, x+1/3, -z+1/3'
'-y+2/3, -x+1/3, z-1/6'
'-x+y+2/3, y+1/3, z-1/6'
'x+2/3, x-y+1/3, z-1/6'
'-x+1/3, -y+2/3, -z+2/3'
'y+1/3, -x+y+2/3, -z+2/3'
'x-y+1/3, x+2/3, -z+2/3'
'-y+1/3, -x+2/3, z+1/6'
'-x+y+1/3, y+2/3, z+1/6'
'x+1/3, x-y+2/3, z+1/6'

loop_
_atom_site_label
_atom_site_type_symbol
_atom_site_fract_x
_atom_site_fract_y
_atom_site_fract_z
_atom_site_U_iso_or_equiv
_atom_site_adp_type
_atom_site_occupancy
_atom_site_symmetry_multiplicity
_atom_site_calc_flag
_atom_site_refinement_flags
S1 S 0.60005(6) 0.98548(7) 0.03865(3) 0.0582(4) Uani 1 1 d .
N3 N 0.78586(17) 1.00388(17) 0.03921(7) 0.0423(7) Uani 1 1 d .
O1 O 0.64151(15) 0.69953(16) 0.04531(7) 0.0572(8) Uani 1 1 d .
O2 O 0.79220(14) 0.73691(14) 0.04369(6) 0.0475(7) Uani 1 1 d .
N1 N 0.85436(17) 0.91613(18) 0.04118(7) 0.0415(7) Uani 1 1 d .
N2 N 0.86477(19) 1.00063(18) 0.03988(8) 0.0436(8) Uani 1 1 d .
C7 C 0.7232(2) 0.7571(2) 0.04356(9) 0.0410(9) Uani 1 1 d .
C3 C 0.6210(2) 0.8932(2) 0.04041(9) 0.0430(9) Uani 1 1 d .
C2 C 0.7185(2) 0.9147(2) 0.04026(9) 0.0381(8) Uani 1 1 d .
C1 C 0.7612(2) 0.8588(2) 0.04152(9) 0.0374(8) Uani 1 1 d .
C6 C 0.4827(3) 0.9123(3) 0.03938(12) 0.0689(13) Uani 1 1 d .
H6 H 0.4385 0.9324 0.0386 0.099(16) Uiso 1 1 calc R
C5 C 0.4605(3) 0.8229(3) 0.04115(13) 0.0755(14) Uani 1 1 d .
H5 H 0.3984 0.7731 0.0421 0.101(15) Uiso 1 1 calc R
C4 C 0.5390(2) 0.8098(3) 0.04141(11) 0.0601(11) Uani 1 1 d .
H4 H 0.5351 0.7510 0.0422 0.098(16) Uiso 1 1 calc R
C8 C 0.7643(3) 0.6391(2) 0.04723(12) 0.0576(11) Uani 1 1 d .
H8A H 0.7499 0.6208 0.0704 0.066(13) Uiso 1 1 calc R
H8B H 0.8150 0.6295 0.0400 0.113(18) Uiso 1 1 calc R
H8C H 0.7093 0.6014 0.0337 0.069(12) Uiso 1 1 calc R
H2 H 0.928(3) 1.054(3) 0.0440(8) 0.064(11) Uiso 1 1 d .
O1S O 0.6667 0.3919(9) 0.0833 0.76(2) Uani 1 2 d S

loop_
_atom_site_aniso_label
_atom_site_aniso_U_11
_atom_site_aniso_U_22
_atom_site_aniso_U_33
_atom_site_aniso_U_23
_atom_site_aniso_U_13
_atom_site_aniso_U_12
S1 0.0405(5) 0.0507(6) 0.0927(9) 0.0021(5) 0.0013(5) 0.0299(5)
N3 0.0267(14) 0.0322(15) 0.068(2) 0.0004(14) 0.0019(13) 0.0146(12)
O1 0.0280(13) 0.0348(13) 0.100(2) 0.0000(13) -0.0006(13) 0.0091(11)
O2 0.0314(12) 0.0287(11) 0.0837(19) 0.0017(11) 0.0028(12) 0.0159(10)
N1 0.0276(14) 0.0320(14) 0.064(2) -0.0009(13) 0.0016(13) 0.0143(12)
N2 0.0265(14) 0.0274(14) 0.073(2) -0.0020(13) -0.0008(14) 0.0108(12)
C7 0.0294(17) 0.0337(18) 0.057(2) -0.0045(16) -0.0028(16) 0.0131(15)
C3 0.0311(17) 0.044(2) 0.058(2) 0.0008(18) -0.0007(16) 0.0215(16)
C2 0.0279(16) 0.0340(17) 0.051(2) -0.0015(15) 0.0001(15) 0.0146(14)
C1 0.0235(15) 0.0310(16) 0.053(2) -0.0040(15) 0.0022(14) 0.0099(13)
C6 0.041(2) 0.073(3) 0.106(4) 0.000(3) -0.002(2) 0.038(2)
C5 0.028(2) 0.061(3) 0.135(4) 0.001(3) -0.004(2) 0.020(2)
C4 0.0280(19) 0.046(2) 0.103(3) 0.002(2) -0.004(2) 0.0164(17)
C8 0.048(2) 0.0303(18) 0.095(4) 0.004(2) 0.006(2) 0.0198(17)
O1S 0.53(4) 0.291(15) 1.54(6) 0.24(3) 0.48(5) 0.265(18)

loop_
_atom_type_symbol
_atom_type_description
_atom_type_scat_dispersion_real
_atom_type_scat_dispersion_imag
_atom_type_scat_source
C C 0.0033 0.0016 'International Tables Vol C Tables 4.2.6.8 and 6.1.1.4'
H H 0.0000 0.0000 'International Tables Vol C Tables 4.2.6.8 and 6.1.1.4'
N N 0.0061 0.0033 'International Tables Vol C Tables 4.2.6.8 and 6.1.1.4'
O O 0.0106 0.0060 'International Tables Vol C Tables 4.2.6.8 and 6.1.1.4'
S S 0.1246 0.1234 'International Tables Vol C Tables 4.2.6.8 and 6.1.1.4'

loop_
_geom_angle_atom_site_label_1
_geom_angle_atom_site_label_2
_geom_angle_atom_site_label_3
_geom_angle
_geom_angle_site_symmetry_1
_geom_angle_site_symmetry_3
C6 S1 C3 91.85(18) . .
C2 N3 N2 104.4(2) . .
C7 O2 C8 116.3(3) . .
N2 N1 C1 104.1(2) . .
N1 N2 N3 115.5(2) . .
O1 C7 O2 124.1(3) . .
O1 C7 C1 125.1(3) . .
O2 C7 C1 110.7(3) . .
C4 C3 C2 131.3(3) . .
C4 C3 S1 110.8(2) . .
C2 C3 S1 117.9(2) . .
N3 C2 C1 108.0(3) . .
N3 C2 C3 118.5(3) . .
C1 C2 C3 133.4(3) . .
N1 C1 C2 108.0(3) . .
N1 C1 C7 119.3(3) . .
C2 C1 C7 132.7(3) . .
C5 C6 S1 111.9(3) . .
C6 C5 C4 113.8(4) . .
C3 C4 C5 111.6(4) . .
O1S O1S O1S 60.0 2_655 3_665

loop_
_geom_bond_atom_site_label_1
_geom_bond_atom_site_label_2
_geom_bond_distance
_geom_bond_site_symmetry_2
S1 C6 1.693(4) .
S1 C3 1.722(3) .
N3 C2 1.328(4) .
N3 N2 1.329(3) .
O1 C7 1.200(4) .
O2 C7 1.336(4) .
O2 C8 1.446(4) .
N1 N2 1.317(4) .
N1 C1 1.342(4) .
C7 C1 1.470(4) .
C3 C4 1.364(5) .
C3 C2 1.462(4) .
C2 C1 1.412(5) .
C6 C5 1.330(6) .
C5 C4 1.414(5) .
O1S O1S 1.67(3) 2_655
O1S O1S 1.67(3) 3_665

loop_
_geom_torsion_atom_site_label_1
_geom_torsion_atom_site_label_2
_geom_torsion_atom_site_label_3
_geom_torsion_atom_site_label_4
_geom_torsion
C1 N1 N2 N3 -0.2(4)
C2 N3 N2 N1 0.2(4)
C8 O2 C7 O1 -2.0(5)
C8 O2 C7 C1 177.2(3)
C6 S1 C3 C4 0.2(3)
C6 S1 C3 C2 179.6(3)
N2 N3 C2 C1 -0.1(4)
N2 N3 C2 C3 179.1(3)
C4 C3 C2 N3 -179.9(4)
S1 C3 C2 N3 0.8(4)
C4 C3 C2 C1 -1.0(7)
S1 C3 C2 C1 179.7(3)
N2 N1 C1 C2 0.1(4)
N2 N1 C1 C7 -178.9(3)
N3 C2 C1 N1 0.0(4)
C3 C2 C1 N1 -179.0(4)
N3 C2 C1 C7 178.8(4)
C3 C2 C1 C7 -0.2(7)
O1 C7 C1 N1 177.0(3)
O2 C7 C1 N1 -2.1(5)
O1 C7 C1 C2 -1.7(7)
O2 C7 C1 C2 179.2(4)
C3 S1 C6 C5 0.5(4)
S1 C6 C5 C4 -1.0(6)
C2 C3 C4 C5 180.0(4)
S1 C3 C4 C5 -0.8(5)
C6 C5 C4 C3 1.2(6)
